data_4070655
loop_
_publ_author_name
'Fern\'andez, Ignacio'
'Trovitch, Ryan J.'
'Lobkovsky, Emil'
'Chirik, Paul J.'

_publ_section_title
;
 Synthesis of Bis(imino)pyridine Iron Di- and Monoalkyl Complexes:
 Stability Differences between FeCH2SiMe3and FeCH2CMe3Derivatives
;
_journal_issue 1
_journal_name_full Organometallics
_journal_page_first 109
_journal_paper_doi 10.1021/om700913g
_journal_volume 27
_journal_year 2008
_chemical_formula_moiety 'C38 H48 Cl Fe N4'
_chemical_formula_sum 'C38 H48 Cl Fe N4'
_chemical_formula_weight 652.10
_chemical_name_systematic
;

 ?

;
_space_group_IT_number 2
_symmetry_cell_setting triclinic
_symmetry_space_group_name_Hall '-P 1'
_symmetry_space_group_name_H-M 'P -1'
_atom_sites_solution_hydrogens geom
_atom_sites_solution_primary direct
_atom_sites_solution_secondary difmap
_audit_creation_method SHELXL-97
_cell_angle_alpha 87.111(3)
_cell_angle_beta 83.529(4)
_cell_angle_gamma 76.580(3)
_cell_formula_units_Z 2
_cell_length_a 8.9994(5)
_cell_length_b 14.7098(9)
_cell_length_c 17.5144(11)
_cell_measurement_reflns_used 4624
_cell_measurement_temperature 173(2)
_cell_measurement_theta_max 21.30
_cell_measurement_theta_min 2.34
_cell_volume 2240.2(2)
_computing_cell_refinement 'Bruker SAINT+'
_computing_data_collection 'Bruker APEX2'
_computing_data_reduction 'Bruker SAINT+'
_computing_molecular_graphics 'Bruker SHELXTL'
_computing_publication_material 'Bruker SHELXTL'
_computing_structure_refinement 'SHELXL-97 (Sheldrick, 1997)'
_computing_structure_solution 'SHELXS-97 (Sheldrick, 1990)'
_diffrn_ambient_temperature 173(2)
_diffrn_measured_fraction_theta_full 0.983
_diffrn_measured_fraction_theta_max 0.983
_diffrn_measurement_device_type 'Bruker X8 APEX II diffractometer'
_diffrn_measurement_method 'phi and omega scans'
_diffrn_radiation_monochromator graphite
_diffrn_radiation_source 'fine-focus sealed tube'
_diffrn_radiation_type MoK\a
_diffrn_radiation_wavelength 0.71073
_diffrn_reflns_av_R_equivalents 0.0500
_diffrn_reflns_av_sigmaI/netI 0.0587
_diffrn_reflns_limit_h_max 9
_diffrn_reflns_limit_h_min -9
_diffrn_reflns_limit_k_max 16
_diffrn_reflns_limit_k_min -16
_diffrn_reflns_limit_l_max 19
_diffrn_reflns_limit_l_min -19
_diffrn_reflns_number 25082
_diffrn_reflns_theta_full 23.26
_diffrn_reflns_theta_max 23.26
_diffrn_reflns_theta_min 1.17
_exptl_absorpt_coefficient_mu 0.421
_exptl_absorpt_correction_T_max 0.9793
_exptl_absorpt_correction_T_min 0.8172
_exptl_absorpt_correction_type multi-scan
_exptl_absorpt_process_details SADABS
_exptl_crystal_colour red
_exptl_crystal_density_diffrn 0.967
_exptl_crystal_density_method 'not measured'
_exptl_crystal_description plate
_exptl_crystal_F_000 694
_exptl_crystal_size_max 0.50
_exptl_crystal_size_mid 0.25
_exptl_crystal_size_min 0.05
_platon_squeeze_details ' ?'
_refine_diff_density_max 1.086
_refine_diff_density_min -0.242
_refine_diff_density_rms 0.058
_refine_ls_extinction_method none
_refine_ls_goodness_of_fit_ref 1.012
_refine_ls_hydrogen_treatment mixed
_refine_ls_matrix_type full
_refine_ls_number_parameters 458
_refine_ls_number_reflns 6301
_refine_ls_number_restraints 0
_refine_ls_restrained_S_all 1.012
_refine_ls_R_factor_all 0.0711
_refine_ls_R_factor_gt 0.0532
_refine_ls_shift/su_max 0.121
_refine_ls_shift/su_mean 0.004
_refine_ls_structure_factor_coef Fsqd
_refine_ls_weighting_details 'calc w=1/[\s^2^(Fo^2^)+(0.0925P)^2^+0.0000P] where P=(Fo^2^+2Fc^2^)/3'
_refine_ls_weighting_scheme calc
_refine_ls_wR_factor_gt 0.1427
_refine_ls_wR_factor_ref 0.1502
_reflns_number_gt 4599
_reflns_number_total 6301
_reflns_threshold_expression >2sigma(I)
_cod_data_source_file om700913g-file002.cif
_cod_data_source_block jfn3
_cod_depositor_comments
;
The following automatic conversions were performed:

'_symmetry_cell_setting' value 'Triclinic' changed to 'triclinic'
according to /home/saulius/struct/CIF-dictionaries/cif_core.dic
dictionary named 'cif_core.dic' version 2.4.1 from 2010-06-29.

Automatic conversion script
Id: cif_fix_values 1715 2011-07-08 13:25:40Z adriana 
;
_cod_original_sg_symbol_H-M P-1
_cod_database_code 4070655

loop_
_symmetry_equiv_pos_as_xyz
'x, y, z'
'-x, -y, -z'

loop_
_atom_site_label
_atom_site_type_symbol
_atom_site_fract_x
_atom_site_fract_y
_atom_site_fract_z
_atom_site_U_iso_or_equiv
_atom_site_adp_type
_atom_site_occupancy
_atom_site_symmetry_multiplicity
_atom_site_calc_flag
_atom_site_refinement_flags
Fe1 Fe -0.96421(4) 0.32189(2) 0.187942(18) 0.03354(9) Uani 1 1 d .
Cl1 Cl -1.20183(6) 0.39059(4) 0.15343(4) 0.04501(17) Uani 1 1 d .
N1 N -0.8848(2) 0.20577(13) 0.10303(11) 0.0419(5) Uani 1 1 d .
N2 N -0.8183(2) 0.22167(13) 0.23993(11) 0.0434(6) Uani 1 1 d .
N3 N -0.9828(2) 0.36707(12) 0.30928(10) 0.0350(5) Uani 1 1 d .
N4 N -0.83787(19) 0.41730(12) 0.13444(10) 0.0313(5) Uani 1 1 d .
C1 C -0.7097(4) 0.04927(19) 0.08052(17) 0.0774(10) Uani 1 1 d .
H1A H -0.7541 0.0543 0.0315 0.116 Uiso 1 1 calc R
H1B H -0.7304 -0.0059 0.1096 0.116 Uiso 1 1 calc R
H1C H -0.5985 0.0432 0.0708 0.116 Uiso 1 1 calc R
C2 C -0.7809(3) 0.13586(16) 0.12628(15) 0.0476(7) Uani 1 1 d .
C3 C -0.7359(3) 0.14241(16) 0.20258(14) 0.0460(7) Uani 1 1 d .
C4 C -0.6281(3) 0.07613(18) 0.23495(16) 0.0615(9) Uani 1 1 d .
H4 H -0.566(3) 0.0180(18) 0.2078(15) 0.074 Uiso 1 1 d .
C5 C -0.5882(4) 0.0828(2) 0.31229(17) 0.0930(13) Uani 1 1 d .
H5A H -0.5115 0.0380 0.3356 0.112 Uiso 1 1 calc R
C6 C -0.6805(3) 0.16675(19) 0.34959(15) 0.0617(9) Uani 1 1 d .
H6 H -0.657(3) 0.1856(18) 0.4070(16) 0.074 Uiso 1 1 d .
C7 C -0.7894(3) 0.23055(16) 0.31395(14) 0.0431(7) Uani 1 1 d .
C8 C -0.8891(3) 0.31394(16) 0.35165(13) 0.0409(7) Uani 1 1 d .
C9 C -0.8772(3) 0.32902(19) 0.43459(13) 0.0554(8) Uani 1 1 d .
H9A H -0.9545 0.3847 0.4521 0.083 Uiso 1 1 calc R
H9B H -0.7745 0.3379 0.4404 0.083 Uiso 1 1 calc R
H9C H -0.8949 0.2744 0.4655 0.083 Uiso 1 1 calc R
C10 C -0.9421(3) 0.20424(15) 0.02982(14) 0.0404(7) Uani 1 1 d .
C11 C -1.0874(3) 0.18354(16) 0.02968(16) 0.0522(8) Uani 1 1 d .
C12 C -1.1435(3) 0.18356(18) -0.04057(19) 0.0637(9) Uani 1 1 d .
H12 H -1.234(3) 0.1640(18) -0.0281(16) 0.076 Uiso 1 1 d .
C13 C -1.0653(3) 0.20557(19) -0.10792(18) 0.0657(9) Uani 1 1 d .
H13 H -1.111(3) 0.2068(19) -0.1571(16) 0.079 Uiso 1 1 d .
C14 C -0.9246(3) 0.22635(17) -0.10714(15) 0.0531(8) Uani 1 1 d .
H14 H -0.872(3) 0.2394(17) -0.1526(14) 0.064 Uiso 1 1 d .
C15 C -0.8592(3) 0.22568(16) -0.03791(15) 0.0466(7) Uani 1 1 d .
C16 C -1.1756(3) 0.15587(19) 0.10298(19) 0.0638(9) Uani 1 1 d .
H16 H -1.145(3) 0.1824(19) 0.1462(16) 0.077 Uiso 1 1 d .
C17 C -1.3478(3) 0.1942(3) 0.1063(3) 0.1050(14) Uani 1 1 d .
H17A H -1.3694 0.2619 0.0965 0.158 Uiso 1 1 calc R
H17B H -1.3962 0.1809 0.1573 0.158 Uiso 1 1 calc R
H17C H -1.3892 0.1645 0.0673 0.158 Uiso 1 1 calc R
C18 C -1.1377(4) 0.0484(2) 0.1144(2) 0.0982(13) Uani 1 1 d .
H18A H -1.1672 0.0199 0.0707 0.147 Uiso 1 1 calc R
H18B H -1.1947 0.0315 0.1619 0.147 Uiso 1 1 calc R
H18C H -1.0273 0.0256 0.1177 0.147 Uiso 1 1 calc R
C19 C -0.7024(3) 0.24878(18) -0.04169(15) 0.0524(8) Uani 1 1 d .
H19 H -0.671(3) 0.2415(17) 0.0043(14) 0.063 Uiso 1 1 d .
C20 C -0.7023(3) 0.34613(19) -0.07239(16) 0.0610(9) Uani 1 1 d .
H20A H -0.7268 0.3518 -0.1258 0.091 Uiso 1 1 calc R
H20B H -0.6005 0.3587 -0.0702 0.091 Uiso 1 1 calc R
H20C H -0.7793 0.3914 -0.0411 0.091 Uiso 1 1 calc R
C21 C -0.5819(4) 0.1777(3) -0.0901(2) 0.0931(13) Uani 1 1 d .
H21A H -0.5861 0.1142 -0.0716 0.140 Uiso 1 1 calc R
H21B H -0.4795 0.1880 -0.0857 0.140 Uiso 1 1 calc R
H21C H -0.6030 0.1853 -0.1440 0.140 Uiso 1 1 calc R
C22 C -1.0911(3) 0.44709(16) 0.34101(13) 0.0384(7) Uani 1 1 d .
C23 C -1.2432(3) 0.43919(19) 0.36290(15) 0.0502(8) Uani 1 1 d .
C24 C -1.3482(3) 0.5175(2) 0.39309(18) 0.0706(10) Uani 1 1 d .
H24 H -1.449(3) 0.5137(19) 0.4073(16) 0.085 Uiso 1 1 d .
C25 C -1.3068(3) 0.6003(2) 0.40027(18) 0.0717(10) Uani 1 1 d .
H25 H -1.384(3) 0.653(2) 0.4254(16) 0.086 Uiso 1 1 d .
C26 C -1.1579(3) 0.60715(19) 0.37758(16) 0.0562(8) Uani 1 1 d .
H26 H -1.132(3) 0.6688(18) 0.3783(15) 0.067 Uiso 1 1 d .
C27 C -1.0469(3) 0.53155(17) 0.34814(13) 0.0418(7) Uani 1 1 d .
C28 C -1.2912(3) 0.3492(2) 0.35644(17) 0.0638(9) Uani 1 1 d .
H28 H -1.220(3) 0.3067(18) 0.3231(16) 0.077 Uiso 1 1 d .
C29 C -1.2905(4) 0.2972(3) 0.4338(2) 0.1016(13) Uani 1 1 d .
H29A H -1.1862 0.2820 0.4494 0.152 Uiso 1 1 calc R
H29B H -1.3250 0.2394 0.4295 0.152 Uiso 1 1 calc R
H29C H -1.3599 0.3368 0.4724 0.152 Uiso 1 1 calc R
C30 C -1.4495(3) 0.3629(3) 0.3268(2) 0.0862(11) Uani 1 1 d .
H30A H -1.5296 0.3914 0.3667 0.129 Uiso 1 1 calc R
H30B H -1.4659 0.3022 0.3139 0.129 Uiso 1 1 calc R
H30C H -1.4538 0.4039 0.2808 0.129 Uiso 1 1 calc R
C31 C -0.8863(3) 0.54349(17) 0.32538(15) 0.0492(8) Uani 1 1 d .
H31 H -0.827(3) 0.4868(17) 0.3082(14) 0.059 Uiso 1 1 d .
C32 C -0.8135(3) 0.5694(2) 0.39411(16) 0.0618(9) Uani 1 1 d .
H32A H -0.8720 0.6302 0.4132 0.093 Uiso 1 1 calc R
H32B H -0.7071 0.5729 0.3778 0.093 Uiso 1 1 calc R
H32C H -0.8150 0.5217 0.4351 0.093 Uiso 1 1 calc R
C33 C -0.8826(4) 0.6175(2) 0.26139(17) 0.0734(10) Uani 1 1 d .
H33A H -0.9312 0.6019 0.2180 0.110 Uiso 1 1 calc R
H33B H -0.7758 0.6194 0.2444 0.110 Uiso 1 1 calc R
H33C H -0.9384 0.6788 0.2807 0.110 Uiso 1 1 calc R
C34 C -0.9025(3) 0.48950(15) 0.09095(13) 0.0367(6) Uani 1 1 d .
H34 H -1.001(3) 0.4907(14) 0.0809(12) 0.044 Uiso 1 1 d .
C35 C -0.8249(3) 0.55299(16) 0.05449(14) 0.0409(7) Uani 1 1 d .
H35 H -0.879(3) 0.6047(16) 0.0239(13) 0.049 Uiso 1 1 d .
C36 C -0.6728(3) 0.54232(17) 0.06420(14) 0.0451(7) Uani 1 1 d .
H36 H -0.619(3) 0.5897(16) 0.0402(13) 0.054 Uiso 1 1 d .
C37 C -0.6043(3) 0.46922(19) 0.10984(15) 0.0499(8) Uani 1 1 d .
H37 H -0.493(3) 0.4514(16) 0.1186(14) 0.060 Uiso 1 1 d .
C38 C -0.6894(3) 0.40836(17) 0.14322(13) 0.0398(7) Uani 1 1 d .
H38 H -0.649(3) 0.3611(15) 0.1724(13) 0.048 Uiso 1 1 d .

loop_
_atom_site_aniso_label
_atom_site_aniso_U_11
_atom_site_aniso_U_22
_atom_site_aniso_U_33
_atom_site_aniso_U_23
_atom_site_aniso_U_13
_atom_site_aniso_U_12
Fe1 0.03032(18) 0.03118(17) 0.03649(19) -0.00423(14) -0.00563(15) 0.00001(13)
Cl1 0.0293(3) 0.0492(4) 0.0544(4) -0.0007(3) -0.0087(3) -0.0028(3)
N1 0.0393(11) 0.0382(11) 0.0490(12) -0.0076(9) -0.0130(10) -0.0049(9)
N2 0.0506(12) 0.0377(11) 0.0358(11) -0.0046(9) -0.0058(10) 0.0036(9)
N3 0.0287(10) 0.0404(10) 0.0341(10) -0.0033(8) -0.0008(9) -0.0048(8)
N4 0.0247(9) 0.0349(10) 0.0307(10) -0.0088(8) -0.0039(8) 0.0027(8)
C1 0.098(2) 0.0491(17) 0.0738(19) -0.0248(15) -0.0350(18) 0.0221(16)
C2 0.0471(15) 0.0333(13) 0.0584(16) -0.0091(12) -0.0104(13) 0.0033(12)
C3 0.0515(15) 0.0344(13) 0.0458(15) -0.0043(11) -0.0080(13) 0.0051(12)
C4 0.0680(19) 0.0443(16) 0.0605(18) -0.0067(13) -0.0151(16) 0.0162(14)
C5 0.125(3) 0.071(2) 0.0524(18) -0.0021(16) -0.0273(19) 0.048(2)
C6 0.077(2) 0.0548(17) 0.0452(16) 0.0057(13) -0.0163(15) 0.0043(15)
C7 0.0430(14) 0.0412(14) 0.0406(14) 0.0049(11) -0.0062(12) -0.0008(11)
C8 0.0420(14) 0.0469(14) 0.0331(13) -0.0023(11) -0.0016(12) -0.0094(11)
C9 0.0556(17) 0.0698(18) 0.0345(14) -0.0040(13) -0.0071(13) 0.0002(14)
C10 0.0346(13) 0.0339(13) 0.0494(15) -0.0175(11) -0.0114(12) 0.0056(10)
C11 0.0514(15) 0.0327(13) 0.0743(18) -0.0182(12) -0.0218(14) -0.0024(11)
C12 0.0548(16) 0.0391(15) 0.101(2) -0.0191(14) -0.0308(17) -0.0047(12)
C13 0.0673(18) 0.0519(16) 0.0810(19) -0.0183(14) -0.0429(16) 0.0006(14)
C14 0.0564(17) 0.0432(15) 0.0538(16) -0.0177(12) -0.0186(14) 0.0104(13)
C15 0.0432(14) 0.0408(14) 0.0526(15) -0.0214(12) -0.0186(13) 0.0079(11)
C16 0.0552(17) 0.0484(16) 0.090(2) -0.0209(15) -0.0061(17) -0.0133(13)
C17 0.0539(18) 0.109(3) 0.160(4) -0.018(2) -0.001(2) -0.0356(18)
C18 0.150(3) 0.0543(18) 0.098(3) -0.0063(18) -0.005(3) -0.040(2)
C19 0.0403(15) 0.0623(17) 0.0524(16) -0.0193(13) -0.0144(13) 0.0012(13)
C20 0.0507(16) 0.0715(18) 0.0615(18) -0.0132(15) -0.0063(15) -0.0127(14)
C21 0.0426(18) 0.107(3) 0.116(3) -0.039(2) -0.007(2) 0.0172(18)
C22 0.0330(13) 0.0463(14) 0.0310(13) -0.0112(11) -0.0023(11) 0.0023(11)
C23 0.0315(13) 0.0707(17) 0.0464(15) -0.0144(13) -0.0013(13) -0.0065(12)
C24 0.0328(15) 0.108(2) 0.0680(19) -0.0319(17) -0.0020(15) -0.0056(16)
C25 0.0409(16) 0.094(2) 0.069(2) -0.0327(17) -0.0104(16) 0.0163(16)
C26 0.0529(17) 0.0571(16) 0.0533(16) -0.0237(13) -0.0091(14) 0.0049(14)
C27 0.0377(14) 0.0489(15) 0.0337(13) -0.0094(11) -0.0034(12) 0.0023(11)
C28 0.0421(15) 0.095(2) 0.0579(18) -0.0055(16) 0.0054(15) -0.0261(14)
C29 0.111(3) 0.125(3) 0.081(3) 0.012(2) 0.001(2) -0.061(2)
C30 0.0575(17) 0.128(3) 0.086(2) -0.018(2) -0.0074(18) -0.0437(17)
C31 0.0511(16) 0.0446(14) 0.0498(16) -0.0149(12) 0.0035(14) -0.0078(12)
C32 0.0459(15) 0.0764(19) 0.0658(18) -0.0148(15) -0.0113(15) -0.0140(14)
C33 0.104(2) 0.0640(18) 0.0526(18) -0.0099(15) 0.0078(18) -0.0255(17)
C34 0.0280(12) 0.0375(13) 0.0438(14) -0.0073(11) -0.0072(11) -0.0029(10)
C35 0.0424(14) 0.0414(14) 0.0374(14) -0.0044(11) -0.0033(12) -0.0064(11)
C36 0.0428(14) 0.0484(14) 0.0445(15) -0.0046(12) 0.0036(13) -0.0142(11)
C37 0.0272(13) 0.0664(17) 0.0550(16) -0.0114(13) -0.0041(13) -0.0061(12)
C38 0.0315(13) 0.0469(14) 0.0374(14) -0.0043(11) -0.0060(12) 0.0005(11)

loop_
_atom_type_symbol
_atom_type_description
_atom_type_scat_dispersion_real
_atom_type_scat_dispersion_imag
_atom_type_scat_source
C C 0.0033 0.0016 'International Tables Vol C Tables 4.2.6.8 and 6.1.1.4'
H H 0.0000 0.0000 'International Tables Vol C Tables 4.2.6.8 and 6.1.1.4'
N N 0.0061 0.0033 'International Tables Vol C Tables 4.2.6.8 and 6.1.1.4'
Cl Cl 0.1484 0.1585 'International Tables Vol C Tables 4.2.6.8 and 6.1.1.4'
Fe Fe 0.3463 0.8444 'International Tables Vol C Tables 4.2.6.8 and 6.1.1.4'

loop_
_geom_angle_atom_site_label_1
_geom_angle_atom_site_label_2
_geom_angle_atom_site_label_3
_geom_angle
N2 Fe1 N4 107.60(8)
N2 Fe1 N3 74.82(7)
N4 Fe1 N3 98.72(7)
N2 Fe1 N1 74.20(7)
N4 Fe1 N1 98.40(7)
N3 Fe1 N1 147.90(7)
N2 Fe1 Cl1 152.65(6)
N4 Fe1 Cl1 99.75(5)
N3 Fe1 Cl1 101.75(5)
N1 Fe1 Cl1 101.83(5)
C2 N1 C10 120.7(2)
C2 N1 Fe1 114.03(16)
C10 N1 Fe1 125.26(13)
C7 N2 C3 116.64(19)
C7 N2 Fe1 121.12(15)
C3 N2 Fe1 122.17(16)
C8 N3 C22 120.29(19)
C8 N3 Fe1 114.85(15)
C22 N3 Fe1 124.85(14)
C34 N4 C38 116.6(2)
C34 N4 Fe1 121.83(15)
C38 N4 Fe1 121.56(15)
N1 C2 C3 116.4(2)
N1 C2 C1 124.5(2)
C3 C2 C1 119.1(2)
C4 C3 N2 123.3(2)
C4 C3 C2 123.7(2)
N2 C3 C2 112.9(2)
C3 C4 C5 122.8(2)
C4 C5 C6 111.5(2)
C7 C6 C5 122.7(3)
N2 C7 C6 122.8(2)
N2 C7 C8 113.39(19)
C6 C7 C8 123.8(2)
N3 C8 C7 115.4(2)
N3 C8 C9 125.4(2)
C7 C8 C9 119.1(2)
C15 C10 C11 121.5(2)
C15 C10 N1 121.0(2)
C11 C10 N1 117.5(2)
C12 C11 C10 117.5(3)
C12 C11 C16 120.6(2)
C10 C11 C16 121.8(2)
C13 C12 C11 122.2(3)
C12 C13 C14 119.8(3)
C13 C14 C15 120.9(3)
C10 C15 C14 118.0(2)
C10 C15 C19 124.1(2)
C14 C15 C19 117.9(2)
C17 C16 C11 113.6(3)
C17 C16 C18 110.6(3)
C11 C16 C18 110.2(2)
C20 C19 C15 113.0(2)
C20 C19 C21 109.8(2)
C15 C19 C21 110.6(2)
C27 C22 C23 121.2(2)
C27 C22 N3 120.6(2)
C23 C22 N3 118.2(2)
C24 C23 C22 117.9(3)
C24 C23 C28 120.4(2)
C22 C23 C28 121.7(2)
C25 C24 C23 121.5(3)
C24 C25 C26 119.8(3)
C25 C26 C27 121.7(3)
C26 C27 C22 117.8(2)
C26 C27 C31 119.0(2)
C22 C27 C31 123.2(2)
C23 C28 C29 110.0(3)
C23 C28 C30 113.1(3)
C29 C28 C30 109.9(3)
C27 C31 C33 111.4(2)
C27 C31 C32 111.8(2)
C33 C31 C32 109.4(2)
N4 C34 C35 124.0(2)
C36 C35 C34 118.4(2)
C35 C36 C37 118.7(2)
C38 C37 C36 119.2(2)
N4 C38 C37 123.1(2)

loop_
_geom_bond_atom_site_label_1
_geom_bond_atom_site_label_2
_geom_bond_distance
Fe1 N2 1.9906(19)
Fe1 N4 2.1234(18)
Fe1 N3 2.2353(18)
Fe1 N1 2.2560(19)
Fe1 Cl1 2.2773(7)
N1 C2 1.302(3)
N1 C10 1.438(3)
N2 C7 1.369(3)
N2 C3 1.380(3)
N3 C8 1.284(3)
N3 C22 1.434(3)
N4 C34 1.333(3)
N4 C38 1.338(3)
C1 C2 1.511(4)
C2 C3 1.453(4)
C3 C4 1.357(3)
C4 C5 1.454(4)
C5 C6 1.458(4)
C6 C7 1.372(4)
C7 C8 1.477(3)
C8 C9 1.500(3)
C10 C15 1.391(3)
C10 C11 1.409(3)
C11 C12 1.381(4)
C11 C16 1.520(4)
C12 C13 1.368(4)
C13 C14 1.372(4)
C14 C15 1.405(4)
C15 C19 1.520(4)
C16 C17 1.517(4)
C16 C18 1.546(4)
C19 C20 1.504(4)
C19 C21 1.531(4)
C22 C27 1.405(3)
C22 C23 1.409(3)
C23 C24 1.393(4)
C23 C28 1.497(4)
C24 C25 1.371(5)
C25 C26 1.379(4)
C26 C27 1.388(3)
C27 C31 1.503(4)
C28 C29 1.523(4)
C28 C30 1.538(4)
C31 C33 1.526(4)
C31 C32 1.537(4)
C34 C35 1.382(3)
C35 C36 1.370(3)
C36 C37 1.375(4)
C37 C38 1.376(4)

loop_
_platon_squeeze_void_nr
_platon_squeeze_void_average_x
_platon_squeeze_void_average_y
_platon_squeeze_void_average_z
_platon_squeeze_void_volume
_platon_squeeze_void_count_electrons
1 -0.073 0.000 0.500 654.1 140.8
